data_7245111
loop_
_publ_author_name
'Shimizu, Yuta'
'Takeda, Takashi'
'Hoshino, Norihisa'
'Akutagawa, Tomoyuki'

_publ_section_title
;
 Tetranitro- and Tetraamino- dibenzo[18]crown-6-ether Derivatives:
 Complexes for Alkali Metal Ions, Redox Potentials, Crystal Structures,
 Molecular Sorption, and Proton Conducting Behaviors.
;
_journal_name_full CrystEngComm
_journal_paper_doi 10.1039/D2CE00582D
_journal_year 2022
_chemical_formula_moiety 'C22 H23 N5 O14'
_chemical_formula_sum 'C22 H23 N5 O14'
_chemical_formula_weight 581.45
_space_group_crystal_system orthorhombic
_space_group_IT_number 62
_space_group_name_Hall '-P 2ac 2n'
_space_group_name_H-M_alt 'P n m a'
_atom_sites_solution_hydrogens geom
_atom_sites_solution_primary direct
_atom_sites_solution_secondary difmap
_audit_update_record
;
2022-04-26 deposited with the CCDC.	2022-06-28 downloaded from the CCDC.
;
_cell_angle_alpha 90.0000
_cell_angle_beta 90.0000
_cell_angle_gamma 90.0000
_cell_formula_units_Z 4
_cell_length_a 7.5672(3)
_cell_length_b 22.2189(8)
_cell_length_c 15.2555(6)
_cell_measurement_reflns_used 12918
_cell_measurement_temperature 99
_cell_measurement_theta_max 68.20
_cell_measurement_theta_min 3.52
_cell_volume 2564.98(17)
_computing_cell_refinement 'RAPID AUTO'
_computing_data_collection 'RAPID AUTO (Rigaku, ????)'
_computing_data_reduction 'RAPID AUTO'
_computing_molecular_graphics 'CrystalStructure 4.3'
_computing_publication_material 'CrystalStructure 4.3 (Rigaku, 2019)'
_computing_structure_refinement 'SHELXL Version 2018/3 (Sheldrick, 2008)'
_computing_structure_solution 'SIR2004 (Burla, et al., 2005)'
_diffrn_ambient_temperature 99
_diffrn_detector_area_resol_mean 10.000
_diffrn_measured_fraction_theta_full 1.000
_diffrn_measured_fraction_theta_max 0.998
_diffrn_measurement_device_type 'Rigaku R-AXIS RAPID'
_diffrn_measurement_method \w
_diffrn_radiation_type 'Cu K\a'
_diffrn_radiation_wavelength 1.54187
_diffrn_reflns_av_R_equivalents 0.0726
_diffrn_reflns_av_unetI/netI 0.0539
_diffrn_reflns_Laue_measured_fraction_full 1.000
_diffrn_reflns_Laue_measured_fraction_max 0.998
_diffrn_reflns_limit_h_max 9
_diffrn_reflns_limit_h_min -9
_diffrn_reflns_limit_k_max 26
_diffrn_reflns_limit_k_min -26
_diffrn_reflns_limit_l_max 18
_diffrn_reflns_limit_l_min -18
_diffrn_reflns_number 26379
_diffrn_reflns_point_group_measured_fraction_full 1.000
_diffrn_reflns_point_group_measured_fraction_max 0.998
_diffrn_reflns_theta_full 67.687
_diffrn_reflns_theta_max 68.199
_diffrn_reflns_theta_min 3.514
_diffrn_standards_number 0
_exptl_absorpt_coefficient_mu 1.113
_exptl_absorpt_correction_T_max 0.895
_exptl_absorpt_correction_T_min 0.620
_exptl_absorpt_correction_type multi-scan
_exptl_absorpt_process_details 'ABSCOR (Rigaku, 1995)'
_exptl_crystal_colour yellow
_exptl_crystal_density_diffrn 1.506
_exptl_crystal_density_method 'not measured'
_exptl_crystal_description needle
_exptl_crystal_F_000 1208.00
_exptl_crystal_size_max 0.100
_exptl_crystal_size_mid 0.100
_exptl_crystal_size_min 0.100
_refine_diff_density_max 0.21
_refine_diff_density_min -0.24
_refine_ls_extinction_method none
_refine_ls_goodness_of_fit_ref 1.079
_refine_ls_hydrogen_treatment constr
_refine_ls_number_parameters 194
_refine_ls_number_reflns 2407
_refine_ls_number_restraints 0
_refine_ls_R_factor_all 0.0856
_refine_ls_R_factor_gt 0.0540
_refine_ls_shift/su_max 0.000
_refine_ls_structure_factor_coef Fsqd
_refine_ls_weighting_details 'w = 1/[\s^2^(Fo^2^)+(0.0636P)^2^] where P=(Fo^2^+2Fc^2^)/3'
_refine_ls_weighting_scheme calc
_refine_ls_wR_factor_gt 0.1251
_refine_ls_wR_factor_ref 0.1395
_reflns_Friedel_coverage 0.000
_reflns_number_gt 1657
_reflns_number_total 2407
_reflns_threshold_expression F^2^>2.0\s(F^2^)
_cod_data_source_file d2ce00582d2.cif
_cod_data_source_block 210108_TN_LiI
_cod_original_cell_volume 2564.97(18)
_cod_database_code 7245111

loop_
_space_group_symop_id
_space_group_symop_operation_xyz
1 +X,+Y,+Z
2 1/2+X,1/2-Y,1/2-Z
3 -X,1/2+Y,-Z
4 1/2-X,-Y,1/2+Z
5 -X,-Y,-Z
6 -1/2-X,-1/2+Y,-1/2+Z
7 +X,-1/2-Y,+Z
8 -1/2+X,+Y,-1/2-Z

loop_
_atom_site_label
_atom_site_type_symbol
_atom_site_fract_x
_atom_site_fract_y
_atom_site_fract_z
_atom_site_U_iso_or_equiv
_atom_site_adp_type
_atom_site_occupancy
_atom_site_site_symmetry_order
_atom_site_calc_flag
_atom_site_refinement_flags_posn
_atom_site_refinement_flags_adp
_atom_site_refinement_flags_occupancy
_atom_site_disorder_assembly
_atom_site_disorder_group
O2 O 0.9575(3) 0.250000 0.15373(15) 0.0367(6) Uani 1 2 d S T P . .
O3 O 0.9703(2) 0.13922(7) 0.42111(11) 0.0391(5) Uani 1 1 d . . . . .
O4 O 0.9809(3) 0.250000 0.52211(16) 0.0399(7) Uani 1 2 d S T P . .
O5 O 0.6143(3) -0.04778(8) 0.17153(12) 0.0489(5) Uani 1 1 d . . . . .
O7 O 0.6743(3) -0.05720(8) 0.50813(13) 0.0575(6) Uani 1 1 d . . . . .
O15 O 0.4858(3) -0.06296(9) 0.40151(14) 0.0568(6) Uani 1 1 d . . . . .
O16 O 0.7125(3) -0.10551(7) 0.27552(13) 0.0578(6) Uani 1 1 d . . . . .
O19 O 0.9636(2) 0.13937(6) 0.25442(11) 0.0365(5) Uani 1 1 d . . . . .
N1 N 0.4927(6) 0.250000 0.5970(3) 0.1034(18) Uani 1 2 d S T P . .
N2 N 0.6236(4) -0.04421(9) 0.43467(17) 0.0463(6) Uani 1 1 d . . . . .
N17 N 0.6813(3) -0.05611(9) 0.24375(16) 0.0441(6) Uani 1 1 d . . . . .
C2 C 0.8870(4) 0.09156(11) 0.29228(17) 0.0364(7) Uani 1 1 d . . . . .
C3 C 0.7340(4) -0.00294(10) 0.29427(17) 0.0366(6) Uani 1 1 d . . . . .
C4 C 0.8114(3) 0.04385(10) 0.24748(17) 0.0380(6) Uani 1 1 d . . . . .
H4 H 0.812259 0.043125 0.186529 0.046 Uiso 1 1 calc R U . . .
C6 C 1.0544(3) 0.19741(10) 0.13147(18) 0.0367(7) Uani 1 1 d . . . . .
H6A H 1.168378 0.197808 0.160543 0.044 Uiso 1 1 calc R U . . .
H6B H 1.074075 0.195997 0.068678 0.044 Uiso 1 1 calc R U . . .
C7 C 0.9721(4) 0.14327(11) 0.51548(16) 0.0405(7) Uani 1 1 d . . . . .
H7A H 1.023515 0.107177 0.540600 0.049 Uiso 1 1 calc R U . . .
H7B H 0.852754 0.147645 0.537739 0.049 Uiso 1 1 calc R U . . .
C8 C 0.7285(4) -0.00126(10) 0.38456(17) 0.0386(7) Uani 1 1 d . . . . .
C9 C 0.8078(4) 0.04538(10) 0.43029(18) 0.0399(7) Uani 1 1 d . . . . .
H9 H 0.805851 0.045716 0.491241 0.048 Uiso 1 1 calc R U . . .
C10 C 1.0809(4) 0.19729(11) 0.53916(18) 0.0422(7) Uani 1 1 d . . . . .
H10A H 1.112814 0.195692 0.600696 0.051 Uiso 1 1 calc R U . . .
H10B H 1.188744 0.197773 0.504789 0.051 Uiso 1 1 calc R U . . .
C11 C 0.8898(4) 0.09137(11) 0.38490(17) 0.0369(6) Uani 1 1 d . . . . .
C12 C 0.7503(6) 0.250000 0.7062(3) 0.0508(11) Uani 1 2 d S T P . .
H12A H 0.777601 0.290650 0.722668 0.061 Uiso 0.5 1 calc R U P . .
H12B H 0.851781 0.231956 0.679101 0.061 Uiso 0.5 1 calc R U P . .
H12C H 0.718389 0.227394 0.757445 0.061 Uiso 0.5 1 calc R U P . .
C13 C 0.6054(7) 0.250000 0.6455(3) 0.0573(12) Uani 1 2 d S T P . .
C14 C 0.9508(4) 0.14384(10) 0.15987(16) 0.0358(6) Uani 1 1 d . . . . .
H14A H 0.828229 0.148191 0.142415 0.043 Uiso 1 1 calc R U . . .
H14B H 0.997844 0.107748 0.132741 0.043 Uiso 1 1 calc R U . . .

loop_
_atom_site_aniso_label
_atom_site_aniso_U_11
_atom_site_aniso_U_22
_atom_site_aniso_U_33
_atom_site_aniso_U_23
_atom_site_aniso_U_13
_atom_site_aniso_U_12
O2 0.0385(17) 0.0288(12) 0.0428(15) 0.000 0.0040(12) 0.000
O3 0.0453(12) 0.0359(10) 0.0361(10) -0.0007(8) -0.0016(8) -0.0001(9)
O4 0.0405(17) 0.0367(14) 0.0424(15) 0.000 -0.0005(12) 0.000
O5 0.0483(14) 0.0433(11) 0.0550(13) -0.0084(9) -0.0001(10) 0.0009(9)
O7 0.0792(17) 0.0442(12) 0.0490(12) 0.0107(9) 0.0045(12) -0.0032(11)
O15 0.0455(15) 0.0498(12) 0.0752(15) 0.0080(11) 0.0058(11) -0.0059(10)
O16 0.0711(16) 0.0272(10) 0.0750(14) 0.0027(9) -0.0003(11) 0.0017(10)
O19 0.0432(12) 0.0305(9) 0.0356(10) 0.0012(8) -0.0006(8) -0.0009(8)
N1 0.058(3) 0.187(6) 0.065(3) 0.000 0.000(2) 0.000
N2 0.0549(18) 0.0317(12) 0.0523(16) 0.0030(11) 0.0106(14) 0.0062(12)
N17 0.0428(16) 0.0344(12) 0.0552(16) -0.0022(12) 0.0034(13) -0.0002(11)
C2 0.0376(17) 0.0291(14) 0.0425(17) 0.0004(11) 0.0017(13) 0.0044(13)
C3 0.0332(17) 0.0280(13) 0.0485(17) 0.0004(12) 0.0002(13) 0.0033(12)
C4 0.0382(17) 0.0347(14) 0.0411(15) -0.0027(12) -0.0006(13) 0.0055(13)
C6 0.0354(17) 0.0352(15) 0.0393(16) -0.0017(11) 0.0018(12) 0.0031(13)
C7 0.0481(19) 0.0409(15) 0.0326(15) 0.0014(12) 0.0026(13) 0.0046(13)
C8 0.0383(18) 0.0309(13) 0.0466(16) 0.0051(13) 0.0007(14) 0.0034(13)
C9 0.0424(18) 0.0348(14) 0.0426(15) 0.0036(12) 0.0021(13) 0.0069(13)
C10 0.0449(19) 0.0458(17) 0.0359(16) -0.0010(12) -0.0048(13) 0.0051(14)
C11 0.0340(17) 0.0332(14) 0.0434(16) -0.0024(12) 0.0001(13) 0.0068(13)
C12 0.060(3) 0.042(2) 0.050(2) 0.000 0.005(2) 0.000
C13 0.043(3) 0.082(3) 0.046(3) 0.000 0.009(2) 0.000
C14 0.0376(18) 0.0346(13) 0.0353(14) -0.0026(12) -0.0001(12) 0.0023(12)

loop_
_atom_type_symbol
_atom_type_description
_atom_type_scat_dispersion_real
_atom_type_scat_dispersion_imag
_atom_type_scat_source
C C 0.0181 0.0091
;
International Tables for Crystallography
(Vol. C, Tables 4.2.6.8 and 6.1.1.4)
;
H H 0.0000 0.0000
;
International Tables for Crystallography
(Vol. C, Table 6.1.1.4)
;
O O 0.0492 0.0322
;
International Tables for Crystallography
(Vol. C, Tables 4.2.6.8 and 6.1.1.4)
;
N N 0.0311 0.0180
;
International Tables for Crystallography
(Vol. C, Tables 4.2.6.8 and 6.1.1.4)
;

loop_
_geom_angle_atom_site_label_1
_geom_angle_atom_site_label_2
_geom_angle_atom_site_label_3
_geom_angle
_geom_angle_site_symmetry_1
_geom_angle_site_symmetry_3
_geom_angle_publ_flag
C6 O2 C6 110.7(3) . 7_565 ?
C11 O3 C7 117.6(2) . . ?
C10 O4 C10 111.3(3) . 7_565 ?
C2 O19 C14 117.03(19) . . ?
O7 N2 O15 124.3(2) . . ?
O7 N2 C8 117.7(3) . . ?
O15 N2 C8 117.8(2) . . ?
O16 N17 O5 124.8(2) . . ?
O16 N17 C3 117.5(2) . . ?
O5 N17 C3 117.6(2) . . ?
O19 C2 C4 124.9(2) . . ?
O19 C2 C11 115.3(2) . . ?
C4 C2 C11 119.8(2) . . ?
C8 C3 C4 120.4(2) . . ?
C8 C3 N17 122.6(2) . . ?
C4 C3 N17 116.6(2) . . ?
C2 C4 C3 119.5(2) . . ?
C2 C4 H4 120.2 . . ?
C3 C4 H4 120.2 . . ?
O2 C6 C14 108.4(2) . . ?
O2 C6 H6A 110.0 . . ?
C14 C6 H6A 110.0 . . ?
O2 C6 H6B 110.0 . . ?
C14 C6 H6B 110.0 . . ?
H6A C6 H6B 108.4 . . ?
O3 C7 C10 107.2(2) . . ?
O3 C7 H7A 110.3 . . ?
C10 C7 H7A 110.3 . . ?
O3 C7 H7B 110.3 . . ?
C10 C7 H7B 110.3 . . ?
H7A C7 H7B 108.5 . . ?
C3 C8 C9 120.7(2) . . ?
C3 C8 N2 121.5(2) . . ?
C9 C8 N2 117.5(2) . . ?
C11 C9 C8 119.7(3) . . ?
C11 C9 H9 120.2 . . ?
C8 C9 H9 120.2 . . ?
O4 C10 C7 108.9(2) . . ?
O4 C10 H10A 109.9 . . ?
C7 C10 H10A 109.9 . . ?
O4 C10 H10B 109.9 . . ?
C7 C10 H10B 109.9 . . ?
H10A C10 H10B 108.3 . . ?
O3 C11 C9 125.6(2) . . ?
O3 C11 C2 114.5(2) . . ?
C9 C11 C2 119.8(2) . . ?
C13 C12 H12A 109.5 . . ?
C13 C12 H12B 109.5 . . ?
H12A C12 H12B 109.5 . . ?
C13 C12 H12C 109.5 . . ?
H12A C12 H12C 109.5 . . ?
H12B C12 H12C 109.5 . . ?
C13 C12 H12A 109.47(7) . 7_565 ?
H12A C12 H12A 140.4 . 7_565 ?
H12B C12 H12A 63.1 . 7_565 ?
H12C C12 H12A 49.4 . 7_565 ?
C13 C12 H12B 109.5(4) . 7_565 ?
H12A C12 H12B 63.1 . 7_565 ?
H12B C12 H12B 49.4 . 7_565 ?
H12C C12 H12B 140.4 . 7_565 ?
H12A C12 H12B 109.5 7_565 7_565 ?
C13 C12 H12C 109.5(5) . 7_565 ?
H12A C12 H12C 49.4 . 7_565 ?
H12B C12 H12C 140.4 . 7_565 ?
H12C C12 H12C 63.1 . 7_565 ?
H12A C12 H12C 109.5 7_565 7_565 ?
H12B C12 H12C 109.5 7_565 7_565 ?
N1 C13 C12 179.2(5) . . ?
O19 C14 C6 108.0(2) . . ?
O19 C14 H14A 110.1 . . ?
C6 C14 H14A 110.1 . . ?
O19 C14 H14B 110.1 . . ?
C6 C14 H14B 110.1 . . ?
H14A C14 H14B 108.4 . . ?

loop_
_geom_bond_atom_site_label_1
_geom_bond_atom_site_label_2
_geom_bond_distance
_geom_bond_site_symmetry_2
_geom_bond_publ_flag
O2 C6 1.420(3) . ?
O2 C6 1.420(3) 7_565 ?
O3 C11 1.344(3) . ?
O3 C7 1.443(3) . ?
O4 C10 1.418(3) . ?
O4 C10 1.418(3) 7_565 ?
O5 N17 1.227(3) . ?
O7 N2 1.219(3) . ?
O15 N2 1.231(3) . ?
O16 N17 1.223(2) . ?
O19 C2 1.341(3) . ?
O19 C14 1.449(3) . ?
N1 C13 1.130(6) . ?
N2 C8 1.458(3) . ?
N17 C3 1.466(3) . ?
C2 C4 1.385(3) . ?
C2 C11 1.413(3) . ?
C3 C8 1.379(3) . ?
C3 C4 1.390(3) . ?
C4 H4 0.9300 . ?
C6 C14 1.490(3) . ?
C6 H6A 0.9700 . ?
C6 H6B 0.9700 . ?
C7 C10 1.500(3) . ?
C7 H7A 0.9700 . ?
C7 H7B 0.9700 . ?
C8 C9 1.386(3) . ?
C9 C11 1.381(3) . ?
C9 H9 0.9300 . ?
C10 H10A 0.9700 . ?
C10 H10B 0.9700 . ?
C12 C13 1.435(6) . ?
C12 H12A 0.9600 . ?
C12 H12B 0.9600 . ?
C12 H12C 0.9600 . ?
C12 H12A 0.960(3) 7_565 ?
C12 H12B 0.960(17) 7_565 ?
C12 H12C 0.96(2) 7_565 ?
C14 H14A 0.9700 . ?
C14 H14B 0.9700 . ?

loop_
_geom_torsion_atom_site_label_1
_geom_torsion_atom_site_label_2
_geom_torsion_atom_site_label_3
_geom_torsion_atom_site_label_4
_geom_torsion
_geom_torsion_site_symmetry_1
_geom_torsion_site_symmetry_2
_geom_torsion_site_symmetry_3
_geom_torsion_site_symmetry_4
_geom_torsion_publ_flag
C14 O19 C2 C4 6.1(3) . . . . ?
C14 O19 C2 C11 -175.0(2) . . . . ?
O16 N17 C3 C8 -34.6(4) . . . . ?
O5 N17 C3 C8 147.7(2) . . . . ?
O16 N17 C3 C4 137.7(2) . . . . ?
O5 N17 C3 C4 -40.0(3) . . . . ?
O19 C2 C4 C3 -179.3(2) . . . . ?
C11 C2 C4 C3 1.9(4) . . . . ?
C8 C3 C4 C2 1.7(4) . . . . ?
N17 C3 C4 C2 -170.8(2) . . . . ?
C6 O2 C6 C14 177.42(15) 7_565 . . . ?
C11 O3 C7 C10 175.6(2) . . . . ?
C4 C3 C8 C9 -3.4(4) . . . . ?
N17 C3 C8 C9 168.6(2) . . . . ?
C4 C3 C8 N2 169.7(2) . . . . ?
N17 C3 C8 N2 -18.3(4) . . . . ?
O7 N2 C8 C3 150.9(2) . . . . ?
O15 N2 C8 C3 -32.2(3) . . . . ?
O7 N2 C8 C9 -35.8(3) . . . . ?
O15 N2 C8 C9 141.1(2) . . . . ?
C3 C8 C9 C11 1.5(4) . . . . ?
N2 C8 C9 C11 -171.9(2) . . . . ?
C10 O4 C10 C7 -177.01(15) 7_565 . . . ?
O3 C7 C10 O4 75.1(3) . . . . ?
C7 O3 C11 C9 0.1(4) . . . . ?
C7 O3 C11 C2 177.6(2) . . . . ?
C8 C9 C11 O3 179.6(2) . . . . ?
C8 C9 C11 C2 2.1(4) . . . . ?
O19 C2 C11 O3 -0.5(3) . . . . ?
C4 C2 C11 O3 178.5(2) . . . . ?
O19 C2 C11 C9 177.3(2) . . . . ?
C4 C2 C11 C9 -3.8(4) . . . . ?
C2 O19 C14 C6 -176.2(2) . . . . ?
O2 C6 C14 O19 -74.2(3) . . . . ?
